data_1502003
loop_
_publ_author_name
'Abbet, Christian'
'Neuburger, Markus'
'Wagner, Trixie'
'Quitschau, Melanie'
'Hamburger, Matthias'
'Potterat, Olivier'

_publ_section_title
;
 Phyteumosides A and B: new saponins with unique triterpenoid aglycons
 from Phyteuma orbiculare L.
;
_journal_issue 6
_journal_name_full 'Organic letters'
_journal_page_first 1354
_journal_page_last 1357
_journal_paper_doi 10.1021/ol200047v
_journal_volume 13
_journal_year 2011
_chemical_absolute_configuration ad
_chemical_formula_moiety 'C32 H56 O7, 7(H2 O)'
_chemical_formula_sum 'C32 H70 O14'
_chemical_formula_weight 678.90
_space_group_IT_number 5
_symmetry_cell_setting monoclinic
_symmetry_space_group_name_Hall 'C 2y'
_symmetry_space_group_name_H-M 'C 1 2 1'
_atom_sites_solution_hydrogens geom
_atom_sites_solution_primary direct
_cell_angle_alpha 90
_cell_angle_beta 105.051(4)
_cell_angle_gamma 90
_cell_formula_units_Z 4
_cell_length_a 50.084(4)
_cell_length_b 5.9938(6)
_cell_length_c 13.2247(10)
_cell_measurement_reflns_used 0
_cell_measurement_temperature 173
_cell_measurement_theta_max 0
_cell_measurement_theta_min 0
_cell_volume 3833.8(6)
_computing_cell_refinement 'SAINT (Siemens ,1995)'
_computing_data_collection 'SMART (Siemens, 1993)'
_computing_data_reduction 'SAINT (Siemens ,1995)'
_computing_molecular_graphics 'CAMERON (Watkin et al., 1996)'
_computing_publication_material 'CRYSTALS (Betteridge et al., 2003)'
_computing_structure_refinement 'CRYSTALS (Betteridge et al., 2003)'
_computing_structure_solution 'SHELXS 86 (Sheldrick, 1986)'
_diffrn_ambient_temperature 173
_diffrn_measured_fraction_theta_full 0.995
_diffrn_measured_fraction_theta_max 0.966
_diffrn_measurement_device Area
_diffrn_measurement_device_type 'Bruker SMART'
_diffrn_measurement_method '\f & \w scans'
_diffrn_radiation_monochromator graphite
_diffrn_radiation_type 'Cu K\a'
_diffrn_radiation_wavelength 1.54180
_diffrn_reflns_av_R_equivalents 0.069
_diffrn_reflns_limit_h_max 58
_diffrn_reflns_limit_h_min -59
_diffrn_reflns_limit_k_max 6
_diffrn_reflns_limit_k_min -7
_diffrn_reflns_limit_l_max 15
_diffrn_reflns_limit_l_min -15
_diffrn_reflns_number 23579
_diffrn_reflns_theta_full 32.828
_diffrn_reflns_theta_max 66.997
_diffrn_reflns_theta_min 1.827
_diffrn_standards_number 0
_exptl_absorpt_coefficient_mu 0.749
_exptl_absorpt_correction_T_max 0.99
_exptl_absorpt_correction_T_min 0.93
_exptl_absorpt_correction_type multi-scan
_exptl_absorpt_process_details 'DENZO/SCALEPACK (Otwinowski & Minor, 1997)'
_exptl_crystal_colour colourless
_exptl_crystal_density_diffrn 1.18
_exptl_crystal_density_method 'not measured'
_exptl_crystal_description plate
_exptl_crystal_F_000 1456
_exptl_crystal_size_max 0.250
_exptl_crystal_size_mid 0.150
_exptl_crystal_size_min 0.010
_refine_diff_density_max 0.70
_refine_diff_density_min -0.70
_refine_ls_abs_structure_details 'Flack (1983), 0 Friedel-pairs'
_refine_ls_abs_structure_Flack 0.2(3)
_refine_ls_extinction_method None
_refine_ls_goodness_of_fit_ref 0.9263
_refine_ls_hydrogen_treatment none
_refine_ls_matrix_type full
_refine_ls_number_parameters 443
_refine_ls_number_reflns 4707
_refine_ls_number_restraints 1
_refine_ls_R_factor_all 0.1040
_refine_ls_R_factor_gt 0.0833
_refine_ls_shift/su_max 0.0012236
_refine_ls_shift/su_mean 0.0000568
_refine_ls_structure_factor_coef F
_refine_ls_weighting_details
;
 Method, part 1, Chebychev polynomial, (Watkin, 1994, Prince, 1982) 
 [weight] = 1.0/[A~0~*T~0~(x)+A~1~*T~1~(x) ... +A~n-1~]*T~n-1~(x)] 
 where A~i~ are the Chebychev coefficients listed below and x= Fcalc/Fmax 
 Method = Robust Weighting (Prince, 1982) 
 W = [weight] * [1-(deltaF/6*sigmaF)^2^]^2^ 
 A~i~ are: 
 1.25 1.00 0.699 
;
_refine_ls_weighting_scheme calc
_refine_ls_wR_factor_all 0.1160
_refine_ls_wR_factor_gt 0.0862
_refine_ls_wR_factor_ref 0.0862
_reflns_limit_h_max 56
_reflns_limit_h_min -59
_reflns_limit_k_max 6
_reflns_limit_k_min -7
_reflns_limit_l_max 15
_reflns_limit_l_min 0
_reflns_number_gt 4707
_reflns_number_total 6224
_reflns_threshold_expression I>2.0\s(I)
_oxford_diffrn_Wilson_B_factor 0.00
_oxford_diffrn_Wilson_scale 0.00
_oxford_refine_ls_r_factor_ref 0.0833
_oxford_refine_ls_scale 0.2546(8)
_oxford_reflns_number_all 6198
_oxford_reflns_threshold_expression_ref I>2.0\s(I)
_cod_data_source_file ol200047v_si_002.cif
_cod_data_source_block 2
_cod_depositor_comments
;
The following automatic conversions were performed:

'_symmetry_cell_setting' value 'Monoclinic' changed to 'monoclinic'
according to /home/saulius/struct/CIF-dictionaries/cif_core.dic
dictionary named 'cif_core.dic' version 2.4.1 from 2010-06-29.

Automatic conversion script
Id: cif_fix_values 1715 2011-07-08 13:25:40Z adriana 
;
_cod_original_sg_symbol_H-M 'C 2'
_cod_database_code 1502003

loop_
_symmetry_equiv_pos_as_xyz
x,y,z
x+1/2,y+1/2,z
-x,y,-z
-x+1/2,y+1/2,-z

loop_
_atom_site_label
_atom_site_type_symbol
_atom_site_fract_x
_atom_site_fract_y
_atom_site_fract_z
_atom_site_U_iso_or_equiv
_atom_site_occupancy
_atom_site_adp_type
_atom_site_refinement_flags_posn
O1 O 0.67487(5) 0.9509(5) 0.16262(19) 0.0374 1.0000 Uani .
C2 C 0.69994(7) 0.8296(7) 0.2102(3) 0.0312 1.0000 Uani .
C3 C 0.72139(8) 0.8863(7) 0.1477(3) 0.0321 1.0000 Uani .
C4 C 0.70972(8) 0.8333(8) 0.0312(3) 0.0370 1.0000 Uani .
C5 C 0.68209(9) 0.9523(8) -0.0108(3) 0.0414 1.0000 Uani .
C6 C 0.66264(8) 0.8906(8) 0.0557(3) 0.0386 1.0000 Uani .
C7 C 0.63342(9) 0.9932(8) 0.0239(3) 0.0447 1.0000 Uani .
O8 O 0.62136(6) 0.8958(6) -0.0774(2) 0.0497 1.0000 Uani .
C9 C 0.63363(10) 1.2429(9) 0.0170(4) 0.0511 1.0000 Uani .
C10 C 0.61750(9) 0.9056(9) 0.1010(3) 0.0459 1.0000 Uani .
O11 O 0.61958(7) 1.0721(7) 0.1816(2) 0.0531 1.0000 Uani .
C12 C 0.62735(10) 1.0164(10) 0.2830(4) 0.0576 1.0000 Uani .
O13 O 0.63339(8) 0.8269(7) 0.3128(3) 0.0636 1.0000 Uani .
C14 C 0.62617(17) 1.2093(13) 0.3500(5) 0.0957 1.0000 Uani .
C15 C 0.58665(10) 0.8667(11) 0.0519(4) 0.0617 1.0000 Uani .
C16 C 0.57255(10) 0.7687(11) 0.1281(4) 0.0662 1.0000 Uani .
C17 C 0.55397(12) 0.8587(12) 0.1686(5) 0.0723 1.0000 Uani .
C18 C 0.54468(19) 1.0992(16) 0.1511(8) 0.1196 1.0000 Uani .
C19 C 0.54133(13) 0.7331(14) 0.2421(5) 0.0819 1.0000 Uani .
C20 C 0.51042(12) 0.6973(13) 0.2000(5) 0.0755 1.0000 Uani .
C21 C 0.49792(12) 0.5447(15) 0.2673(4) 0.0857 1.0000 Uani .
O22 O 0.50301(10) 0.6349(13) 0.3713(4) 0.1226 1.0000 Uani .
C23 C 0.46755(11) 0.4961(12) 0.2248(4) 0.0730 1.0000 Uani .
O24 O 0.46011(8) 0.3364(9) 0.2947(3) 0.0877 1.0000 Uani .
C25 C 0.44948(12) 0.6999(13) 0.2210(5) 0.0807 1.0000 Uani .
C26 C 0.46176(14) 0.3828(13) 0.1202(5) 0.0838 1.0000 Uani .
C27 C 0.69298(9) 0.5834(7) 0.2160(3) 0.0388 1.0000 Uani .
C28 C 0.71038(7) 0.9240(8) 0.3198(3) 0.0336 1.0000 Uani .
C29 C 0.73993(8) 0.8493(7) 0.3740(3) 0.0329 1.0000 Uani .
C30 C 0.76049(8) 0.9086(7) 0.3100(3) 0.0317 1.0000 Uani .
C31 C 0.75147(8) 0.8035(7) 0.1980(3) 0.0304 1.0000 Uani .
C32 C 0.75335(9) 0.5460(7) 0.1950(3) 0.0363 1.0000 Uani .
C33 C 0.77079(8) 0.9011(7) 0.1349(3) 0.0351 1.0000 Uani .
C34 C 0.80126(8) 0.8784(8) 0.1896(3) 0.0380 1.0000 Uani .
C35 C 0.80846(8) 0.9766(8) 0.2981(3) 0.0369 1.0000 Uani .
O36 O 0.83770(6) 0.9537(6) 0.3437(2) 0.0467 1.0000 Uani .
C37 C 0.79126(8) 0.8805(7) 0.3704(3) 0.0298 1.0000 Uani .
C38 C 0.80011(8) 0.6393(7) 0.4039(3) 0.0380 1.0000 Uani .
C39 C 0.79746(8) 1.0234(7) 0.4702(3) 0.0360 1.0000 Uani .
O40 O 0.62467(10) 0.5607(8) -0.2202(4) 0.0950 1.0000 Uani .
O41 O 0.59538(8) 1.1787(7) -0.2343(3) 0.0671 1.0000 Uani .
O42 O 0.63216(8) 0.7383(8) 0.5156(3) 0.0767 1.0000 Uani .
O43 O 0.63986(18) 1.0508(13) 0.6720(6) 0.1149 0.7500 Uani .
O44 O 0.5841(2) 0.672(4) 0.5615(10) 0.1481 0.5000 Uani .
O45 O 0.5857(2) 0.900(3) 0.5691(9) 0.1104 0.5000 Uani .
O46 O 0.54736(18) 0.490(3) 0.5203(5) 0.2152 0.8000 Uani .
O47 O 0.55868(19) 1.163(3) 0.4412(8) 0.1283 0.5000 Uani .
O48 O 0.5371(6) 0.863(7) 0.509(3) 0.1156 0.1500 Uani .
O49 O 0.50230(13) 1.0623(15) 0.3992(5) 0.1097 0.8000 Uani .
H31 H 0.7227 1.0496 0.1500 0.0369 1.0000 Uiso R
H41 H 0.7227 0.8774 -0.0081 0.0449 1.0000 Uiso R
H42 H 0.7068 0.6722 0.0226 0.0444 1.0000 Uiso R
H51 H 0.6848 1.1132 -0.0100 0.0497 1.0000 Uiso R
H52 H 0.6742 0.9026 -0.0816 0.0498 1.0000 Uiso R
H61 H 0.6604 0.7271 0.0509 0.0480 1.0000 Uiso R
H81 H 0.6108 0.9883 -0.1139 0.0758 1.0000 Uiso R
H91 H 0.6449 1.3046 0.0809 0.0716 1.0000 Uiso R
H92 H 0.6413 1.2886 -0.0389 0.0718 1.0000 Uiso R
H93 H 0.6150 1.2997 0.0046 0.0718 1.0000 Uiso R
H101 H 0.6258 0.7657 0.1329 0.0489 1.0000 Uiso R
H141 H 0.6346 1.3350 0.3250 0.1491 1.0000 Uiso R
H143 H 0.6074 1.2460 0.3499 0.1491 1.0000 Uiso R
H142 H 0.6366 1.1757 0.4205 0.1490 1.0000 Uiso R
H151 H 0.5782 1.0089 0.0267 0.0758 1.0000 Uiso R
H152 H 0.5843 0.7649 -0.0069 0.0760 1.0000 Uiso R
H161 H 0.5788 0.6273 0.1543 0.0920 1.0000 Uiso R
H182 H 0.5282 1.1042 0.0939 0.1969 1.0000 Uiso R
H181 H 0.5405 1.1591 0.2122 0.1969 1.0000 Uiso R
H183 H 0.5589 1.1882 0.1344 0.1970 1.0000 Uiso R
H192 H 0.5447 0.8204 0.3056 0.1117 1.0000 Uiso R
H191 H 0.5500 0.5874 0.2572 0.1118 1.0000 Uiso R
H201 H 0.5014 0.8415 0.1961 0.0961 1.0000 Uiso R
H202 H 0.5068 0.6358 0.1299 0.0958 1.0000 Uiso R
H211 H 0.5079 0.4010 0.2734 0.1090 1.0000 Uiso R
H221 H 0.4877 0.6643 0.3797 0.1800 1.0000 Uiso R
H241 H 0.4541 0.4160 0.3346 0.1409 1.0000 Uiso R
H252 H 0.4303 0.6605 0.1916 0.1238 1.0000 Uiso R
H251 H 0.4550 0.8125 0.1782 0.1239 1.0000 Uiso R
H253 H 0.4518 0.7588 0.2904 0.1240 1.0000 Uiso R
H261 H 0.4756 0.2678 0.1236 0.1239 1.0000 Uiso R
H262 H 0.4624 0.4898 0.0663 0.1240 1.0000 Uiso R
H263 H 0.4436 0.3156 0.1064 0.1240 1.0000 Uiso R
H272 H 0.7071 0.5093 0.2672 0.0599 1.0000 Uiso R
H271 H 0.6758 0.5680 0.2346 0.0600 1.0000 Uiso R
H273 H 0.6915 0.5125 0.1501 0.0599 1.0000 Uiso R
H282 H 0.6980 0.8745 0.3604 0.0418 1.0000 Uiso R
H281 H 0.7099 1.0862 0.3162 0.0420 1.0000 Uiso R
H291 H 0.7458 0.9261 0.4402 0.0408 1.0000 Uiso R
H292 H 0.7405 0.6887 0.3855 0.0407 1.0000 Uiso R
H301 H 0.7583 1.0700 0.2972 0.0426 1.0000 Uiso R
H332 H 0.7670 0.8262 0.0688 0.0389 1.0000 Uiso R
H331 H 0.7667 1.0606 0.1240 0.0387 1.0000 Uiso R
H341 H 0.8117 0.9544 0.1482 0.0489 1.0000 Uiso R
H342 H 0.8061 0.7209 0.1948 0.0486 1.0000 Uiso R
H351 H 0.8041 1.1370 0.2911 0.0444 1.0000 Uiso R
H361 H 0.8480 0.8820 0.3180 0.0728 1.0000 Uiso R
H382 H 0.7873 0.5709 0.4380 0.0594 1.0000 Uiso R
H383 H 0.8184 0.6392 0.4506 0.0598 1.0000 Uiso R
H381 H 0.8004 0.5530 0.3430 0.0599 1.0000 Uiso R
H393 H 0.7884 0.9569 0.5187 0.0487 1.0000 Uiso R
H392 H 0.8170 1.0302 0.5025 0.0490 1.0000 Uiso R
H391 H 0.7905 1.1743 0.4538 0.0487 1.0000 Uiso R
H321 H 0.7494 0.4813 0.2555 0.0518 1.0000 Uiso R
H402 H 0.6373 0.6191 -0.2382 0.1509 1.0000 Uiso R
H323 H 0.7403 0.4892 0.1344 0.0518 1.0000 Uiso R
H401 H 0.6282 0.6444 -0.1694 0.1509 1.0000 Uiso R
H322 H 0.7714 0.5000 0.1932 0.0517 1.0000 Uiso R
H412 H 0.5854 1.2766 -0.2687 0.1002 1.0000 Uiso R
H411 H 0.5844 1.0803 -0.2606 0.1001 1.0000 Uiso R

loop_
_atom_site_aniso_label
_atom_site_aniso_U_11
_atom_site_aniso_U_22
_atom_site_aniso_U_33
_atom_site_aniso_U_23
_atom_site_aniso_U_13
_atom_site_aniso_U_12
O1 0.0372(15) 0.0457(18) 0.0302(13) -0.0008(12) 0.0103(11) -0.0030(12)
C2 0.0277(19) 0.036(2) 0.0305(18) 0.0046(16) 0.0084(15) 0.0000(16)
C3 0.045(2) 0.026(2) 0.0268(17) 0.0037(14) 0.0121(15) -0.0018(17)
C4 0.044(2) 0.045(3) 0.0237(17) -0.0002(16) 0.0116(15) -0.0054(18)
C5 0.048(2) 0.045(3) 0.0293(19) 0.0005(17) 0.0078(17) -0.0074(19)
C6 0.042(2) 0.043(3) 0.0289(18) 0.0030(17) 0.0059(16) -0.0004(19)
C7 0.043(2) 0.050(3) 0.040(2) 0.0011(19) 0.0075(18) -0.010(2)
O8 0.0466(17) 0.059(2) 0.0373(14) -0.0006(14) 0.0000(12) -0.0075(15)
C9 0.042(2) 0.059(3) 0.049(2) 0.014(2) 0.0065(19) 0.003(2)
C10 0.041(2) 0.056(3) 0.042(2) -0.002(2) 0.0117(18) -0.003(2)
O11 0.0511(18) 0.064(2) 0.0453(17) -0.0012(15) 0.0150(14) -0.0052(16)
C12 0.054(3) 0.070(4) 0.045(3) 0.009(2) 0.006(2) -0.002(3)
O13 0.064(2) 0.075(3) 0.0515(18) 0.0116(18) 0.0150(16) 0.0065(19)
C14 0.141(7) 0.091(5) 0.053(3) -0.010(3) 0.019(4) 0.000(5)
C15 0.046(3) 0.086(4) 0.052(3) -0.003(3) 0.011(2) -0.004(3)
C16 0.037(3) 0.087(4) 0.074(3) 0.007(3) 0.014(2) -0.007(3)
C17 0.060(3) 0.092(5) 0.069(3) 0.003(3) 0.024(3) -0.001(3)
C18 0.115(6) 0.120(7) 0.145(7) 0.037(6) 0.072(6) 0.035(5)
C19 0.066(4) 0.119(6) 0.067(3) 0.015(4) 0.028(3) -0.003(4)
C20 0.055(3) 0.111(5) 0.060(3) 0.008(3) 0.014(3) -0.002(3)
C21 0.059(3) 0.145(7) 0.055(3) 0.009(4) 0.019(3) 0.003(4)
O22 0.065(3) 0.235(8) 0.068(3) 0.011(4) 0.017(2) -0.031(4)
C23 0.048(3) 0.112(5) 0.058(3) 0.011(3) 0.014(2) -0.007(3)
O24 0.058(2) 0.128(4) 0.080(3) 0.035(3) 0.022(2) 0.008(2)
C25 0.053(3) 0.109(5) 0.081(4) 0.000(4) 0.019(3) -0.001(3)
C26 0.075(4) 0.102(5) 0.080(4) -0.010(4) 0.031(3) -0.013(4)
C27 0.046(2) 0.038(2) 0.0349(19) 0.0033(17) 0.0153(17) -0.0093(19)
C28 0.0295(19) 0.042(2) 0.0323(19) -0.0019(16) 0.0138(15) -0.0032(17)
C29 0.043(2) 0.029(2) 0.0292(17) -0.0032(15) 0.0129(16) 0.0002(17)
C30 0.043(2) 0.030(2) 0.0241(17) -0.0001(15) 0.0124(16) 0.0007(17)
C31 0.043(2) 0.026(2) 0.0243(17) -0.0002(15) 0.0127(15) -0.0042(16)
C32 0.053(2) 0.025(2) 0.0342(19) -0.0048(15) 0.0186(17) -0.0018(17)
C33 0.049(2) 0.035(2) 0.0268(17) -0.0024(16) 0.0190(16) -0.0025(18)
C34 0.046(2) 0.040(2) 0.0333(19) 0.0004(17) 0.0202(17) 0.0020(18)
C35 0.037(2) 0.038(2) 0.040(2) 0.0021(17) 0.0163(17) -0.0017(17)
O36 0.0341(15) 0.064(2) 0.0447(16) -0.0063(14) 0.0152(12) -0.0012(14)
C37 0.0333(19) 0.030(2) 0.0283(17) 0.0010(15) 0.0112(15) 0.0016(16)
C38 0.039(2) 0.039(2) 0.035(2) 0.0011(16) 0.0067(17) 0.0036(17)
C39 0.039(2) 0.036(2) 0.0343(19) -0.0060(16) 0.0115(16) -0.0037(17)
O40 0.111(4) 0.087(3) 0.116(4) -0.005(3) 0.081(3) -0.011(3)
O41 0.067(2) 0.077(3) 0.0535(19) 0.0063(18) 0.0087(17) 0.012(2)
O42 0.071(3) 0.104(3) 0.060(2) 0.021(2) 0.0247(18) 0.027(2)
O43 0.159(7) 0.088(5) 0.131(6) -0.022(4) 0.098(5) -0.025(5)
O44 0.051(6) 0.29(2) 0.110(9) 0.062(12) 0.026(5) 0.015(9)
O45 0.109(9) 0.132(10) 0.095(7) 0.026(7) 0.034(6) 0.016(8)
O46 0.117(6) 0.46(2) 0.070(4) 0.058(8) 0.035(4) 0.109(10)
O47 0.066(6) 0.228(15) 0.099(7) -0.043(9) 0.036(5) 0.001(8)
O48 0.051(16) 0.14(3) 0.15(3) -0.05(3) 0.022(18) -0.020(19)
O49 0.086(4) 0.148(6) 0.095(4) 0.017(4) 0.025(3) 0.013(4)

loop_
_atom_type_symbol
_atom_type_scat_dispersion_real
_atom_type_scat_dispersion_imag
_atom_type_scat_Cromer_Mann_a1
_atom_type_scat_Cromer_Mann_b1
_atom_type_scat_Cromer_Mann_a2
_atom_type_scat_Cromer_Mann_b2
_atom_type_scat_Cromer_Mann_a3
_atom_type_scat_Cromer_Mann_b3
_atom_type_scat_Cromer_Mann_a4
_atom_type_scat_Cromer_Mann_b4
_atom_type_scat_Cromer_Mann_c
_atom_type_scat_source
C 0.0181 0.0091 2.3100 20.8439 1.0200 10.2075 1.5886 0.5687 0.8650 51.6512 0.2156 'International Tables Vol C 4.2.6.8 and 6.1.1.4'
H 0.0000 0.0000 0.4930 10.5109 0.3229 26.1257 0.1402 3.1424 0.0408 57.7998 0.0030 'International Tables Vol C 4.2.6.8 and 6.1.1.4'
O 0.0492 0.0322 3.0485 13.2771 2.2868 5.7011 1.5463 0.3239 0.8670 32.9089 0.2508 'International Tables Vol C 4.2.6.8 and 6.1.1.4'

loop_
_geom_angle_atom_site_label_1
_geom_angle_atom_site_label_2
_geom_angle_atom_site_label_3
_geom_angle
_geom_angle_publ_flag
C2 O1 C6 113.8(3) yes
O1 C2 C3 107.5(3) yes
O1 C2 C27 109.0(3) yes
C3 C2 C27 115.9(3) yes
O1 C2 C28 105.9(3) yes
C3 C2 C28 108.2(3) yes
C27 C2 C28 109.9(3) yes
C2 C3 C4 110.7(3) yes
C2 C3 C31 115.3(3) yes
C4 C3 C31 115.8(3) yes
C2 C3 H31 104.6 no
C4 C3 H31 104.1 no
C31 C3 H31 104.7 no
C3 C4 C5 110.0(3) yes
C3 C4 H41 110.4 no
C5 C4 H41 110.4 no
C3 C4 H42 109.1 no
C5 C4 H42 108.9 no
H41 C4 H42 107.9 no
C4 C5 C6 109.4(3) yes
C4 C5 H51 110.4 no
C6 C5 H51 110.0 no
C4 C5 H52 108.3 no
C6 C5 H52 108.9 no
H51 C5 H52 109.8 no
C5 C6 O1 109.6(3) yes
C5 C6 C7 116.8(3) yes
O1 C6 C7 107.5(3) yes
C5 C6 H61 106.6 no
O1 C6 H61 109.0 no
C7 C6 H61 107.1 no
C6 C7 O8 103.4(3) yes
C6 C7 C9 113.2(4) yes
O8 C7 C9 110.8(4) yes
C6 C7 C10 107.5(4) yes
O8 C7 C10 108.2(3) yes
C9 C7 C10 113.2(4) yes
C7 O8 H81 108.6 no
C7 C9 H91 110.0 no
C7 C9 H92 110.0 no
H91 C9 H92 107.9 no
C7 C9 H93 109.9 no
H91 C9 H93 109.5 no
H92 C9 H93 109.4 no
C7 C10 O11 107.6(4) yes
C7 C10 C15 114.2(4) yes
O11 C10 C15 106.9(4) yes
C7 C10 H101 109.9 no
O11 C10 H101 109.4 no
C15 C10 H101 108.7 no
C10 O11 C12 120.9(4) yes
O11 C12 O13 122.8(5) yes
O11 C12 C14 111.2(5) yes
O13 C12 C14 125.9(5) yes
C12 C14 H141 108.6 no
C12 C14 H143 111.7 no
H141 C14 H143 109.5 no
C12 C14 H142 108.8 no
H141 C14 H142 108.7 no
H143 C14 H142 109.4 no
C10 C15 C16 112.1(4) yes
C10 C15 H151 108.3 no
C16 C15 H151 109.7 no
C10 C15 H152 109.4 no
C16 C15 H152 108.3 no
H151 C15 H152 109.0 no
C15 C16 C17 128.8(6) yes
C15 C16 H161 115.6 no
C17 C16 H161 115.4 no
C16 C17 C18 123.7(6) yes
C16 C17 C19 121.7(7) yes
C18 C17 C19 114.5(6) yes
C17 C18 H182 108.4 no
C17 C18 H181 110.8 no
H182 C18 H181 108.8 no
C17 C18 H183 110.3 no
H182 C18 H183 109.6 no
H181 C18 H183 108.9 no
C17 C19 C20 113.4(5) yes
C17 C19 H192 106.5 no
C20 C19 H192 109.2 no
C17 C19 H191 110.1 no
C20 C19 H191 108.0 no
H192 C19 H191 109.8 no
C19 C20 C21 113.9(5) yes
C19 C20 H201 107.9 no
C21 C20 H201 108.1 no
C19 C20 H202 109.0 no
C21 C20 H202 109.1 no
H201 C20 H202 108.6 no
C20 C21 O22 109.7(6) yes
C20 C21 C23 115.3(5) yes
O22 C21 C23 109.9(5) yes
C20 C21 H211 107.2 no
O22 C21 H211 106.8 no
C23 C21 H211 107.6 no
C21 O22 H221 105.7 no
C21 C23 O24 107.0(5) yes
C21 C23 C25 113.2(6) yes
O24 C23 C25 107.7(5) yes
C21 C23 C26 111.5(5) yes
O24 C23 C26 105.6(6) yes
C25 C23 C26 111.4(5) yes
C23 O24 H241 102.9 no
C23 C25 H252 109.9 no
C23 C25 H251 108.9 no
H252 C25 H251 109.9 no
C23 C25 H253 110.0 no
H252 C25 H253 109.5 no
H251 C25 H253 108.7 no
C23 C26 H261 108.3 no
C23 C26 H262 110.1 no
H261 C26 H262 110.3 no
C23 C26 H263 108.0 no
H261 C26 H263 109.8 no
H262 C26 H263 110.2 no
C2 C27 H272 110.4 no
C2 C27 H271 109.8 no
H272 C27 H271 108.8 no
C2 C27 H273 110.5 no
H272 C27 H273 108.0 no
H271 C27 H273 109.2 no
C2 C28 C29 112.9(3) yes
C2 C28 H282 107.7 no
C29 C28 H282 109.3 no
C2 C28 H281 109.2 no
C29 C28 H281 108.8 no
H282 C28 H281 108.8 no
C28 C29 C30 112.3(3) yes
C28 C29 H291 108.4 no
C30 C29 H291 107.4 no
C28 C29 H292 110.3 no
C30 C29 H292 108.6 no
H291 C29 H292 109.8 no
C29 C30 C31 111.0(3) yes
C29 C30 C37 114.2(3) yes
C31 C30 C37 116.7(3) yes
C29 C30 H301 105.2 no
C31 C30 H301 104.0 no
C37 C30 H301 104.2 no
C3 C31 C30 106.5(3) yes
C3 C31 C32 111.4(3) yes
C30 C31 C32 114.9(3) yes
C3 C31 C33 108.7(3) yes
C30 C31 C33 106.9(3) yes
C32 C31 C33 108.3(3) yes
C31 C32 H321 110.9 no
C31 C32 H323 110.1 no
H321 C32 H323 108.2 no
C31 C32 H322 110.7 no
H321 C32 H322 107.8 no
H323 C32 H322 109.0 no
C31 C33 C34 113.7(3) yes
C31 C33 H332 108.2 no
C34 C33 H332 109.2 no
C31 C33 H331 108.2 no
C34 C33 H331 107.7 no
H332 C33 H331 109.8 no
C33 C34 C35 112.5(3) yes
C33 C34 H341 108.4 no
C35 C34 H341 108.9 no
C33 C34 H342 108.8 no
C35 C34 H342 108.6 no
H341 C34 H342 109.7 no
C34 C35 O36 109.2(3) yes
C34 C35 C37 114.1(3) yes
O36 C35 C37 111.9(3) yes
C34 C35 H351 107.4 no
O36 C35 H351 108.1 no
C37 C35 H351 105.9 no
C35 O36 H361 124.4 no
C30 C37 C35 106.1(3) yes
C30 C37 C38 115.0(3) yes
C35 C37 C38 111.1(3) yes
C30 C37 C39 109.6(3) yes
C35 C37 C39 107.5(3) yes
C38 C37 C39 107.3(3) yes
C37 C38 H382 110.8 no
C37 C38 H383 109.8 no
H382 C38 H383 109.6 no
C37 C38 H381 109.3 no
H382 C38 H381 108.5 no
H383 C38 H381 108.8 no
C37 C39 H393 108.4 no
C37 C39 H392 111.2 no
H393 C39 H392 108.8 no
C37 C39 H391 110.3 no
H393 C39 H391 109.1 no
H392 C39 H391 108.9 no
H402 O40 H401 87.4 no
H412 O41 H411 92.0 no

loop_
_geom_bond_atom_site_label_1
_geom_bond_atom_site_label_2
_geom_bond_distance
_geom_bond_publ_flag
O1 C2 1.446(5) yes
O1 C6 1.434(5) yes
C2 C3 1.554(5) yes
C2 C27 1.523(6) yes
C2 C28 1.516(5) yes
C3 C4 1.532(5) yes
C3 C31 1.562(6) yes
C3 H31 0.981 no
C4 C5 1.528(6) yes
C4 H41 0.967 no
C4 H42 0.979 no
C5 C6 1.518(5) yes
C5 H51 0.973 no
C5 H52 0.964 no
C6 C7 1.542(6) yes
C6 H61 0.987 no
C7 O8 1.442(5) yes
C7 C9 1.500(7) yes
C7 C10 1.541(6) yes
O8 H81 0.830 no
C9 H91 0.960 no
C9 H92 0.958 no
C9 H93 0.964 no
C10 O11 1.444(6) yes
C10 C15 1.530(7) yes
C10 H101 0.981 no
O11 C12 1.338(6) yes
C12 O13 1.215(7) yes
C12 C14 1.467(9) yes
C14 H141 0.962 no
C14 H143 0.965 no
C14 H142 0.964 no
C15 C16 1.493(7) yes
C15 H151 0.971 no
C15 H152 0.972 no
C16 C17 1.305(8) yes
C16 H161 0.938 no
C17 C18 1.513(11) yes
C17 C19 1.494(8) yes
C18 H182 0.963 no
C18 H181 0.956 no
C18 H183 0.961 no
C19 C20 1.518(8) yes
C19 H192 0.967 no
C19 H191 0.973 no
C20 C21 1.520(9) yes
C20 H201 0.970 no
C20 H202 0.970 no
C21 O22 1.437(9) yes
C21 C23 1.507(8) yes
C21 H211 0.989 no
O22 H221 0.823 no
C23 O24 1.445(7) yes
C23 C25 1.513(10) yes
C23 C26 1.500(9) yes
O24 H241 0.824 no
C25 H252 0.968 no
C25 H251 0.966 no
C25 H253 0.962 no
C26 H261 0.970 no
C26 H262 0.966 no
C26 H263 0.969 no
C27 H272 0.954 no
C27 H271 0.957 no
C27 H273 0.954 no
C28 C29 1.534(5) yes
C28 H282 0.967 no
C28 H281 0.973 no
C29 C30 1.535(5) yes
C29 H291 0.966 no
C29 H292 0.974 no
C30 C31 1.564(5) yes
C30 C37 1.550(5) yes
C30 H301 0.983 no
C31 C32 1.547(5) yes
C31 C33 1.547(5) yes
C32 H321 0.954 no
C32 H323 0.956 no
C32 H322 0.951 no
C33 C34 1.515(6) yes
C33 H332 0.957 no
C33 H331 0.980 no
C34 C35 1.506(5) yes
C34 H341 0.965 no
C34 H342 0.973 no
C35 O36 1.438(5) yes
C35 C37 1.554(5) yes
C35 H351 0.985 no
O36 H361 0.811 no
C37 C38 1.543(6) yes
C37 C39 1.535(5) yes
C38 H382 0.967 no
C38 H383 0.962 no
C38 H381 0.959 no
C39 H393 0.964 no
C39 H392 0.961 no
C39 H391 0.974 no
O40 H402 0.812 no
O40 H401 0.820 no
O41 H412 0.825 no
O41 H411 0.821 no
O44 O45 1.37(2) yes

loop_
_geom_hbond_atom_site_label_D
_geom_hbond_atom_site_label_H
_geom_hbond_atom_site_label_A
_geom_hbond_site_symmetry_A
_geom_hbond_angle_DHA
_geom_hbond_distance_DH
_geom_hbond_distance_HA
_geom_hbond_distance_DA
_geom_hbond_publ_flag
O8 H81 O41 . 158 0.83 1.95 2.734(7) yes
O22 H221 O48 3_656 145 0.82 2.46 3.167(7) yes
O24 H241 O46 3_656 149 0.82 1.99 2.729(7) yes
O36 H361 O40 4_655 121 0.81 2.37 2.868(7) yes
O36 H361 O43 4_646 134 0.81 2.07 2.694(7) yes
O40 H402 O36 4_645 125 0.81 2.32 2.868(7) yes
O40 H401 O8 . 156 0.82 2.02 2.791(7) yes
O41 H412 O24 3_665 130 0.83 2.25 2.846(7) yes
O41 H411 O45 1_554 121 0.82 2.51 3.023(7) yes
